data_1536152
loop_
_publ_author_name
'Voroshilov, Yu.V.'
'Vysochansky, Yu.M.'
'Grabar, A.A.'
'Potorii, M.V.'
'Vatsenko, A.V.'
'Prits, I.P.'
'Rizak, V.M.'
'Seikovskaya, L.A.'
'Slivka, V.Yu.'

_publ_section_title
;
 The structural features and phase transitions for Sn (Pb)2 P2S (Se)6
 crystals
;
_journal_name_full 'Ukrains'kii Fizichnii Zhurnal (Russian Edition)'
_journal_page_first 71
_journal_page_last 75
_journal_volume 35
_journal_year 1990
_chemical_formula_sum 'P2 S6 Sn2'
_chemical_name_systematic 'Sn2 (P2 S6)'
_space_group_IT_number 14
_symmetry_space_group_name_Hall '-P 2ybc'
_symmetry_space_group_name_H-M 'P 1 21/c 1'
_cell_angle_alpha 90
_cell_angle_beta 125.72
_cell_angle_gamma 90
_cell_formula_units_Z 2
_cell_length_a 6.518
_cell_length_b 7.463
_cell_length_c 11.475
_cell_volume 453.182
_citation_journal_id_ASTM UFIZAW
_cod_data_source_file Voroshilov_UFIZAW_1990_982.cif
_cod_data_source_block P2S6Sn2
_cod_original_cell_volume 453.1815
_cod_database_code 1536152

loop_
_symmetry_equiv_pos_as_xyz
x,y,z
-x,y+1/2,-z+1/2
-x,-y,-z
x,-y-1/2,z-1/2

loop_
_atom_site_label
_atom_site_type_symbol
_atom_site_fract_x
_atom_site_fract_y
_atom_site_fract_z
_atom_site_occupancy
_atom_site_U_iso_or_equiv
P1 P+4 0.9931 0.1087 0.9326 1 0.0
S2 S-2 0.3554 0.1913 0.0325 1 0.0
S3 S-2 0.7871 0.3023 0.9431 1 0.0
S1 S-2 0.8383 0.0021 0.737 1 0.0
Sn1 Sn+2 0.7016 0.6309 0.7426 1 0.0
